data_4124960
loop_
_publ_author_name
'Kane, Christopher M.'
'Banisafar, Arash'
'Dougherty, Timothy P.'
'Barbour, Leonard J.'
'Holman, K. Travis'

_publ_section_title
;
 Enclathration and Confinement of Small Gases by the Intrinsically 0D
 Porous Molecular Solid, Me,H,SiMe2.
;
_journal_issue 13
_journal_name_full 'Journal of the American Chemical Society'
_journal_page_first 4377
_journal_page_last 4392
_journal_paper_doi 10.1021/jacs.5b11395
_journal_volume 138
_journal_year 2016
_chemical_formula_moiety 'C40 H48 O8 Si4, 0.83(C H4 S)'
_chemical_formula_sum 'C40.83 H51.32 O8 S0.83 Si4'
_chemical_formula_weight 809.07
_space_group_crystal_system monoclinic
_space_group_IT_number 15
_space_group_name_Hall '-C 2yc'
_space_group_name_H-M_alt 'C 1 2/c 1'
_symmetry_space_group_name_Hall '-C 2yc'
_symmetry_space_group_name_H-M 'C 1 2/c 1'
_atom_sites_solution_hydrogens geom
_audit_creation_method SHELXL-2014/7
_cell_angle_alpha 90
_cell_angle_beta 99.3770(10)
_cell_angle_gamma 90
_cell_formula_units_Z 8
_cell_length_a 23.8489(14)
_cell_length_b 8.3186(5)
_cell_length_c 42.289(3)
_cell_measurement_reflns_used 9867
_cell_measurement_temperature 100(2)
_cell_measurement_theta_max 29.20
_cell_measurement_theta_min 2.39
_cell_volume 8277.6(9)
_computing_cell_refinement 'SAINT, Bruker 2001'
_computing_data_collection 'SMART (Bruker, 2001)'
_computing_data_reduction SAINT
_computing_molecular_graphics 'X-SEED (Barbour, 2001)'
_computing_publication_material 'X-SEED and POV-RAY'
_computing_structure_refinement 'SHELXL-2014/7 (Sheldrick, 2014)'
_computing_structure_solution 'SHELXS-97 (Sheldrick, 2008)'
_diffrn_ambient_temperature 100(2)
_diffrn_measured_fraction_theta_full 1.000
_diffrn_measured_fraction_theta_max 1.000
_diffrn_measurement_device_type 'Siemens SMART, Bruker APEXII CCD'
_diffrn_measurement_method '\f and \w scans'
_diffrn_radiation_type MoK\a
_diffrn_radiation_wavelength 0.71073
_diffrn_reflns_av_R_equivalents 0.0411
_diffrn_reflns_av_unetI/netI 0.0188
_diffrn_reflns_Laue_measured_fraction_full 1.000
_diffrn_reflns_Laue_measured_fraction_max 1.000
_diffrn_reflns_limit_h_max 31
_diffrn_reflns_limit_h_min -31
_diffrn_reflns_limit_k_max 10
_diffrn_reflns_limit_k_min -10
_diffrn_reflns_limit_l_max 55
_diffrn_reflns_limit_l_min -55
_diffrn_reflns_number 109616
_diffrn_reflns_point_group_measured_fraction_full 1.000
_diffrn_reflns_point_group_measured_fraction_max 1.000
_diffrn_reflns_theta_full 25.000
_diffrn_reflns_theta_max 27.999
_diffrn_reflns_theta_min 1.731
_diffrn_source 'fine-focus sealed tube'
_exptl_absorpt_coefficient_mu 0.236
_exptl_absorpt_correction_type multi-scan
_exptl_absorpt_process_details '(SADABS, Bruker, 2001)'
_exptl_crystal_colour colorless
_exptl_crystal_density_diffrn 1.298
_exptl_crystal_description prism
_exptl_crystal_F_000 3437
_exptl_crystal_size_max 0.470
_exptl_crystal_size_mid 0.150
_exptl_crystal_size_min 0.110
_exptl_transmission_factor_max 0.7458
_exptl_transmission_factor_min 0.6519
_refine_diff_density_max 0.897
_refine_diff_density_min -0.771
_refine_diff_density_rms 0.066
_refine_ls_extinction_method none
_refine_ls_goodness_of_fit_ref 1.127
_refine_ls_hydrogen_treatment constr
_refine_ls_matrix_type full
_refine_ls_number_parameters 501
_refine_ls_number_reflns 9981
_refine_ls_number_restraints 0
_refine_ls_restrained_S_all 1.127
_refine_ls_R_factor_all 0.0545
_refine_ls_R_factor_gt 0.0503
_refine_ls_shift/su_max 0.001
_refine_ls_shift/su_mean 0.000
_refine_ls_structure_factor_coef Fsqd
_refine_ls_weighting_details 'w=1/[\s^2^(Fo^2^)+(0.0374P)^2^+26.1785P] where P=(Fo^2^+2Fc^2^)/3'
_refine_ls_weighting_scheme calc
_refine_ls_wR_factor_gt 0.1207
_refine_ls_wR_factor_ref 0.1225
_reflns_Friedel_coverage 0.000
_reflns_number_gt 9164
_reflns_number_total 9981
_reflns_threshold_expression 'I > 2\s(I)'
_cod_data_source_file ja5b11395_si_030.cif
_cod_data_source_block CK24
_cod_depositor_comments 'Adding full bibliography for 4124955--4124994.cif.'
_cod_database_code 4124960
_shelx_shelxl_version_number 2014/7
_shelx_space_group_comment
;
The symmetry employed for this shelxl refinement is uniquely defined
by the following loop, which should always be used as a source of
symmetry information in preference to the above space-group names.
They are only intended as comments.
;
_shelx_estimated_absorpt_t_min 0.897
_shelx_estimated_absorpt_t_max 0.974

loop_
_space_group_symop_operation_xyz
'x, y, z'
'-x, y, -z+1/2'
'x+1/2, y+1/2, z'
'-x+1/2, y+1/2, -z+1/2'
'-x, -y, -z'
'x, -y, z-1/2'
'-x+1/2, -y+1/2, -z'
'x+1/2, -y+1/2, z-1/2'

loop_
_atom_site_label
_atom_site_type_symbol
_atom_site_fract_x
_atom_site_fract_y
_atom_site_fract_z
_atom_site_U_iso_or_equiv
_atom_site_adp_type
_atom_site_occupancy
_atom_site_site_symmetry_order
_atom_site_calc_flag
_atom_site_refinement_flags_posn
_atom_site_refinement_flags_adp
_atom_site_refinement_flags_occupancy
S1G S 0.26652(4) -0.01805(11) 0.12402(2) 0.0470(2) Uani 0.83 1 d . . P
H1G H 0.2443 -0.1084 0.1403 0.056 Uiso 0.83 1 calc R U P
Si1 Si 0.10961(3) -0.00697(7) 0.03411(2) 0.02511(14) Uani 1 1 d . . .
Si2 Si 0.08334(2) 0.20256(7) 0.18656(2) 0.02030(12) Uani 1 1 d . . .
Si3 Si 0.38046(2) 0.24503(7) 0.22374(2) 0.01998(12) Uani 1 1 d . . .
Si4 Si 0.41889(2) 0.07491(7) 0.06886(2) 0.01711(12) Uani 1 1 d . . .
O1 O 0.16160(6) 0.07253(17) 0.01839(3) 0.0180(3) Uani 1 1 d . . .
O2 O 0.06714(6) 0.13082(19) 0.04530(3) 0.0226(3) Uani 1 1 d . . .
O3 O 0.04928(6) 0.27791(19) 0.15264(3) 0.0213(3) Uani 1 1 d . . .
O4 O 0.12741(6) 0.33686(18) 0.20555(3) 0.0208(3) Uani 1 1 d . . .
O5 O 0.32957(6) 0.36544(18) 0.23170(3) 0.0203(3) Uani 1 1 d . . .
O6 O 0.41979(6) 0.33826(19) 0.20068(3) 0.0204(3) Uani 1 1 d . . .
O7 O 0.44177(6) 0.22610(18) 0.09246(3) 0.0188(3) Uani 1 1 d . . .
O8 O 0.36259(6) 0.12592(18) 0.04298(3) 0.0187(3) Uani 1 1 d . . .
C1 C 0.30969(8) 0.1893(2) 0.04437(4) 0.0148(3) Uani 1 1 d . . .
C1G C 0.24206(13) 0.1833(3) 0.12904(7) 0.0314(6) Uani 0.83 1 d . . P
H1G1 H 0.2436 0.2057 0.1519 0.047 Uiso 0.83 1 calc R U P
H1G2 H 0.2028 0.1942 0.1180 0.047 Uiso 0.83 1 calc R U P
H1G3 H 0.2664 0.2596 0.1200 0.047 Uiso 0.83 1 calc R U P
C2 C 0.26221(8) 0.0930(2) 0.03338(4) 0.0153(4) Uani 1 1 d . . .
C3 C 0.20830(8) 0.1621(2) 0.03163(4) 0.0144(3) Uani 1 1 d . . .
C4 C 0.20093(8) 0.3211(2) 0.04089(4) 0.0141(3) Uani 1 1 d . . .
C5 C 0.14249(8) 0.3947(2) 0.03914(4) 0.0162(4) Uani 1 1 d . . .
H5A H 0.1169 0.3500 0.0204 0.019 Uiso 1 1 calc R U .
H5B H 0.1451 0.5122 0.0360 0.019 Uiso 1 1 calc R U .
C6 C 0.11740(8) 0.3625(2) 0.06917(4) 0.0151(3) Uani 1 1 d . . .
C7 C 0.08172(8) 0.2314(2) 0.07157(5) 0.0177(4) Uani 1 1 d . . .
C8 C 0.05819(8) 0.2007(3) 0.09921(5) 0.0192(4) Uani 1 1 d . . .
C9 C 0.07270(8) 0.3055(2) 0.12528(5) 0.0178(4) Uani 1 1 d . . .
C10 C 0.10810(8) 0.4383(2) 0.12391(5) 0.0159(4) Uani 1 1 d . . .
C11 C 0.12397(8) 0.5516(2) 0.15205(5) 0.0163(4) Uani 1 1 d . . .
H11A H 0.1283 0.6616 0.1439 0.020 Uiso 1 1 calc R U .
H11B H 0.0928 0.5538 0.1649 0.020 Uiso 1 1 calc R U .
C12 C 0.17861(8) 0.5031(2) 0.17350(4) 0.0154(4) Uani 1 1 d . . .
C13 C 0.17866(8) 0.3924(2) 0.19841(5) 0.0174(4) Uani 1 1 d . . .
C14 C 0.22886(9) 0.3434(3) 0.21785(5) 0.0194(4) Uani 1 1 d . . .
C15 C 0.28003(8) 0.4072(2) 0.21141(4) 0.0170(4) Uani 1 1 d . . .
C16 C 0.28210(8) 0.5203(2) 0.18720(4) 0.0159(4) Uani 1 1 d . . .
C17 C 0.33791(8) 0.5911(2) 0.18100(5) 0.0165(4) Uani 1 1 d . . .
H17A H 0.3644 0.5993 0.2015 0.020 Uiso 1 1 calc R U .
H17B H 0.3311 0.7010 0.1723 0.020 Uiso 1 1 calc R U .
C18 C 0.36531(8) 0.4908(2) 0.15771(5) 0.0159(4) Uani 1 1 d . . .
C19 C 0.40394(8) 0.3681(3) 0.16814(4) 0.0174(4) Uani 1 1 d . . .
C20 C 0.42980(8) 0.2765(3) 0.14665(5) 0.0189(4) Uani 1 1 d . . .
C21 C 0.41419(8) 0.3080(2) 0.11394(5) 0.0163(4) Uani 1 1 d . . .
C22 C 0.37426(8) 0.4260(2) 0.10241(4) 0.0149(4) Uani 1 1 d . . .
C23 C 0.35533(8) 0.4511(2) 0.06673(4) 0.0157(4) Uani 1 1 d . . .
H23A H 0.3456 0.5657 0.0626 0.019 Uiso 1 1 calc R U .
H23B H 0.3870 0.4239 0.0552 0.019 Uiso 1 1 calc R U .
C24 C 0.30423(8) 0.3480(2) 0.05407(4) 0.0143(3) Uani 1 1 d . . .
C25 C 0.24944(8) 0.4099(2) 0.05227(4) 0.0143(3) Uani 1 1 d . . .
H25 H 0.2451 0.5173 0.0591 0.017 Uiso 1 1 calc R U .
C26 C 0.12991(8) 0.4630(2) 0.09570(5) 0.0152(4) Uani 1 1 d . . .
H26 H 0.1544 0.5521 0.0945 0.018 Uiso 1 1 calc R U .
C27 C 0.23090(8) 0.5651(2) 0.16855(4) 0.0157(4) Uani 1 1 d . . .
H27 H 0.2316 0.6408 0.1518 0.019 Uiso 1 1 calc R U .
C28 C 0.35112(8) 0.5162(2) 0.12482(5) 0.0154(4) Uani 1 1 d . . .
H28 H 0.3246 0.5984 0.1174 0.018 Uiso 1 1 calc R U .
C29 C 0.47341(10) 0.1506(3) 0.15839(5) 0.0307(5) Uani 1 1 d . . .
H29A H 0.4542 0.0501 0.1623 0.046 Uiso 1 1 calc R U .
H29B H 0.4967 0.1871 0.1784 0.046 Uiso 1 1 calc R U .
H29C H 0.4978 0.1325 0.1422 0.046 Uiso 1 1 calc R U .
C30 C 0.26898(9) -0.0783(2) 0.02305(5) 0.0196(4) Uani 1 1 d . . .
H30A H 0.2709 -0.1497 0.0416 0.029 Uiso 1 1 calc R U .
H30B H 0.3041 -0.0884 0.0139 0.029 Uiso 1 1 calc R U .
H30C H 0.2364 -0.1083 0.0069 0.029 Uiso 1 1 calc R U .
C31 C 0.01845(9) 0.0614(3) 0.10088(6) 0.0275(5) Uani 1 1 d . . .
H31A H -0.0046 0.0442 0.0798 0.041 Uiso 1 1 calc R U .
H31B H -0.0065 0.0851 0.1165 0.041 Uiso 1 1 calc R U .
H31C H 0.0406 -0.0357 0.1074 0.041 Uiso 1 1 calc R U .
C32 C 0.22797(9) 0.2283(3) 0.24527(5) 0.0265(5) Uani 1 1 d . . .
H32A H 0.1902 0.2292 0.2516 0.040 Uiso 1 1 calc R U .
H32B H 0.2564 0.2613 0.2635 0.040 Uiso 1 1 calc R U .
H32C H 0.2367 0.1196 0.2386 0.040 Uiso 1 1 calc R U .
C33 C 0.35002(12) 0.0593(3) 0.20434(7) 0.0392(6) Uani 1 1 d . . .
H33A H 0.3291 0.0847 0.1830 0.059 Uiso 1 1 calc R U .
H33B H 0.3241 0.0109 0.2174 0.059 Uiso 1 1 calc R U .
H33C H 0.3807 -0.0166 0.2023 0.059 Uiso 1 1 calc R U .
C34 C 0.42638(10) 0.2109(3) 0.26263(5) 0.0290(5) Uani 1 1 d . . .
H34A H 0.4544 0.1274 0.2603 0.044 Uiso 1 1 calc R U .
H34B H 0.4031 0.1762 0.2784 0.044 Uiso 1 1 calc R U .
H34C H 0.4461 0.3109 0.2699 0.044 Uiso 1 1 calc R U .
C35 C 0.40412(13) -0.0995(3) 0.09282(7) 0.0432(7) Uani 1 1 d . . .
H35A H 0.3748 -0.0713 0.1056 0.065 Uiso 1 1 calc R U .
H35B H 0.4389 -0.1311 0.1071 0.065 Uiso 1 1 calc R U .
H35C H 0.3908 -0.1892 0.0785 0.065 Uiso 1 1 calc R U .
C36 C 0.47520(9) 0.0402(3) 0.04451(6) 0.0305(5) Uani 1 1 d . . .
H36A H 0.4666 -0.0574 0.0317 0.046 Uiso 1 1 calc R U .
H36B H 0.5118 0.0274 0.0587 0.046 Uiso 1 1 calc R U .
H36C H 0.4772 0.1322 0.0303 0.046 Uiso 1 1 calc R U .
C37 C 0.13709(15) -0.1305(4) 0.06860(8) 0.0503(8) Uani 1 1 d . . .
H37A H 0.1647 -0.2075 0.0627 0.075 Uiso 1 1 calc R U .
H37B H 0.1057 -0.1888 0.0757 0.075 Uiso 1 1 calc R U .
H37C H 0.1557 -0.0617 0.0860 0.075 Uiso 1 1 calc R U .
C38 C 0.06728(13) -0.1175(4) 0.00048(8) 0.0529(9) Uani 1 1 d . . .
H38A H 0.0530 -0.0420 -0.0168 0.079 Uiso 1 1 calc R U .
H38B H 0.0351 -0.1704 0.0079 0.079 Uiso 1 1 calc R U .
H38C H 0.0912 -0.1986 -0.0076 0.079 Uiso 1 1 calc R U .
C39 C 0.12309(11) 0.0205(3) 0.17823(6) 0.0329(5) Uani 1 1 d . . .
H39A H 0.1495 0.0477 0.1635 0.049 Uiso 1 1 calc R U .
H39B H 0.0963 -0.0617 0.1684 0.049 Uiso 1 1 calc R U .
H39C H 0.1445 -0.0209 0.1983 0.049 Uiso 1 1 calc R U .
C40 C 0.02826(10) 0.1728(3) 0.21199(6) 0.0307(5) Uani 1 1 d . . .
H40A H 0.0461 0.1350 0.2332 0.046 Uiso 1 1 calc R U .
H40B H 0.0007 0.0927 0.2021 0.046 Uiso 1 1 calc R U .
H40C H 0.0087 0.2748 0.2142 0.046 Uiso 1 1 calc R U .

loop_
_atom_site_aniso_label
_atom_site_aniso_U_11
_atom_site_aniso_U_22
_atom_site_aniso_U_33
_atom_site_aniso_U_23
_atom_site_aniso_U_13
_atom_site_aniso_U_12
S1G 0.0665(6) 0.0420(5) 0.0295(4) -0.0046(3) -0.0018(4) 0.0221(4)
Si1 0.0292(3) 0.0188(3) 0.0300(3) -0.0077(2) 0.0128(2) -0.0106(2)
Si2 0.0201(3) 0.0223(3) 0.0209(3) 0.0004(2) 0.0108(2) -0.0019(2)
Si3 0.0185(3) 0.0217(3) 0.0187(3) -0.0011(2) 0.0002(2) 0.0019(2)
Si4 0.0167(2) 0.0166(3) 0.0179(3) -0.0023(2) 0.00241(19) -0.0013(2)
O1 0.0170(6) 0.0176(7) 0.0188(7) -0.0040(5) 0.0014(5) -0.0059(5)
O2 0.0193(7) 0.0272(8) 0.0213(7) -0.0082(6) 0.0033(5) -0.0080(6)
O3 0.0175(7) 0.0260(8) 0.0223(7) -0.0007(6) 0.0088(5) -0.0029(6)
O4 0.0184(7) 0.0258(8) 0.0199(7) 0.0018(6) 0.0082(5) -0.0018(6)
O5 0.0182(7) 0.0256(7) 0.0161(6) 0.0009(6) 0.0004(5) 0.0024(6)
O6 0.0168(7) 0.0291(8) 0.0143(6) -0.0023(6) -0.0004(5) 0.0020(6)
O7 0.0140(6) 0.0236(7) 0.0192(7) -0.0065(6) 0.0042(5) -0.0012(5)
O8 0.0155(6) 0.0213(7) 0.0190(7) -0.0061(5) 0.0018(5) 0.0014(5)
C1 0.0156(8) 0.0164(9) 0.0127(8) -0.0009(7) 0.0031(6) -0.0002(7)
C1G 0.0384(16) 0.0236(13) 0.0315(14) 0.0031(11) 0.0033(12) 0.0026(12)
C2 0.0190(9) 0.0135(9) 0.0133(8) -0.0007(7) 0.0024(7) -0.0011(7)
C3 0.0171(9) 0.0137(8) 0.0122(8) 0.0001(6) 0.0015(6) -0.0044(7)
C4 0.0168(8) 0.0147(9) 0.0110(8) 0.0012(6) 0.0028(6) -0.0007(7)
C5 0.0161(8) 0.0173(9) 0.0146(8) 0.0008(7) 0.0009(7) -0.0004(7)
C6 0.0121(8) 0.0160(9) 0.0169(9) 0.0017(7) 0.0012(7) 0.0020(7)
C7 0.0139(8) 0.0190(9) 0.0195(9) -0.0029(7) 0.0005(7) -0.0008(7)
C8 0.0140(8) 0.0210(10) 0.0224(10) -0.0006(8) 0.0026(7) -0.0022(7)
C9 0.0136(8) 0.0210(9) 0.0195(9) 0.0021(7) 0.0048(7) 0.0020(7)
C10 0.0136(8) 0.0168(9) 0.0172(9) 0.0003(7) 0.0020(7) 0.0035(7)
C11 0.0155(8) 0.0150(9) 0.0189(9) -0.0006(7) 0.0039(7) 0.0026(7)
C12 0.0167(9) 0.0151(9) 0.0148(8) -0.0025(7) 0.0038(7) 0.0019(7)
C13 0.0169(9) 0.0189(9) 0.0178(9) -0.0016(7) 0.0068(7) -0.0007(7)
C14 0.0229(10) 0.0211(10) 0.0152(9) 0.0005(7) 0.0060(7) 0.0007(8)
C15 0.0185(9) 0.0188(9) 0.0133(8) -0.0017(7) 0.0015(7) 0.0026(7)
C16 0.0180(9) 0.0158(9) 0.0143(8) -0.0042(7) 0.0040(7) -0.0007(7)
C17 0.0172(9) 0.0162(9) 0.0163(8) -0.0034(7) 0.0032(7) -0.0015(7)
C18 0.0129(8) 0.0172(9) 0.0179(9) -0.0038(7) 0.0038(7) -0.0044(7)
C19 0.0143(8) 0.0238(10) 0.0137(8) -0.0031(7) 0.0006(7) -0.0023(7)
C20 0.0124(8) 0.0240(10) 0.0196(9) -0.0037(8) 0.0005(7) -0.0004(7)
C21 0.0115(8) 0.0194(9) 0.0183(9) -0.0052(7) 0.0038(7) -0.0034(7)
C22 0.0127(8) 0.0160(9) 0.0162(8) -0.0024(7) 0.0028(7) -0.0057(7)
C23 0.0167(9) 0.0153(9) 0.0156(8) -0.0015(7) 0.0045(7) -0.0047(7)
C24 0.0165(8) 0.0147(9) 0.0120(8) 0.0003(7) 0.0032(6) -0.0032(7)
C25 0.0185(9) 0.0126(8) 0.0123(8) -0.0001(6) 0.0038(7) -0.0010(7)
C26 0.0133(8) 0.0125(8) 0.0195(9) 0.0019(7) 0.0015(7) 0.0018(7)
C27 0.0199(9) 0.0143(9) 0.0137(8) -0.0015(7) 0.0049(7) 0.0006(7)
C28 0.0132(8) 0.0140(8) 0.0191(9) -0.0014(7) 0.0030(7) -0.0039(7)
C29 0.0243(11) 0.0434(14) 0.0223(10) -0.0053(10) -0.0021(8) 0.0157(10)
C30 0.0235(10) 0.0141(9) 0.0206(9) -0.0034(7) 0.0020(7) -0.0011(7)
C31 0.0237(10) 0.0299(12) 0.0304(11) -0.0046(9) 0.0091(9) -0.0125(9)
C32 0.0254(10) 0.0331(12) 0.0216(10) 0.0102(9) 0.0063(8) 0.0015(9)
C33 0.0381(14) 0.0293(13) 0.0498(16) -0.0118(12) 0.0058(12) -0.0059(11)
C34 0.0240(10) 0.0391(13) 0.0227(10) 0.0071(9) 0.0002(8) 0.0068(10)
C35 0.0520(16) 0.0342(14) 0.0384(14) 0.0117(11) -0.0075(12) -0.0183(12)
C36 0.0202(10) 0.0405(14) 0.0312(12) -0.0128(10) 0.0053(9) 0.0061(9)
C37 0.075(2) 0.0304(14) 0.0538(18) 0.0194(13) 0.0344(16) 0.0183(14)
C38 0.0419(15) 0.062(2) 0.0613(19) -0.0413(16) 0.0265(14) -0.0325(15)
C39 0.0403(13) 0.0265(12) 0.0350(13) 0.0015(10) 0.0154(11) 0.0042(10)
C40 0.0285(11) 0.0391(13) 0.0284(11) -0.0012(10) 0.0167(9) -0.0085(10)

loop_
_atom_type_symbol
_atom_type_description
_atom_type_scat_dispersion_real
_atom_type_scat_dispersion_imag
_atom_type_scat_source
C C 0.0033 0.0016 'International Tables Vol C Tables 4.2.6.8 and 6.1.1.4'
H H 0.0000 0.0000 'International Tables Vol C Tables 4.2.6.8 and 6.1.1.4'
O O 0.0106 0.0060 'International Tables Vol C Tables 4.2.6.8 and 6.1.1.4'
Si Si 0.0817 0.0704 'International Tables Vol C Tables 4.2.6.8 and 6.1.1.4'
S S 0.1246 0.1234 'International Tables Vol C Tables 4.2.6.8 and 6.1.1.4'

loop_
_geom_angle_atom_site_label_1
_geom_angle_atom_site_label_2
_geom_angle_atom_site_label_3
_geom_angle
C1G S1G H1G 109.5
O1 Si1 O2 112.12(8)
O1 Si1 C37 110.85(12)
O2 Si1 C37 108.71(11)
O1 Si1 C38 104.07(11)
O2 Si1 C38 106.40(12)
C37 Si1 C38 114.63(17)
O4 Si2 O3 110.47(8)
O4 Si2 C40 105.36(10)
O3 Si2 C40 105.11(10)
O4 Si2 C39 109.96(10)
O3 Si2 C39 109.87(10)
C40 Si2 C39 115.87(12)
O5 Si3 O6 110.04(8)
O5 Si3 C33 110.52(11)
O6 Si3 C33 110.56(11)
O5 Si3 C34 105.15(9)
O6 Si3 C34 106.69(9)
C33 Si3 C34 113.69(13)
O7 Si4 O8 111.19(8)
O7 Si4 C35 110.14(11)
O8 Si4 C35 111.23(11)
O7 Si4 C36 105.02(9)
O8 Si4 C36 105.01(9)
C35 Si4 C36 114.02(14)
C3 O1 Si1 131.84(12)
C7 O2 Si1 124.24(13)
C9 O3 Si2 125.48(13)
C13 O4 Si2 129.37(13)
C15 O5 Si3 127.35(13)
C19 O6 Si3 125.43(12)
C21 O7 Si4 129.00(12)
C1 O8 Si4 136.45(12)
O8 C1 C24 120.31(17)
O8 C1 C2 117.57(17)
C24 C1 C2 121.93(17)
S1G C1G H1G1 109.5
S1G C1G H1G2 109.5
H1G1 C1G H1G2 109.5
S1G C1G H1G3 109.5
H1G1 C1G H1G3 109.5
H1G2 C1G H1G3 109.5
C3 C2 C1 117.91(17)
C3 C2 C30 120.94(17)
C1 C2 C30 121.14(17)
O1 C3 C4 119.61(17)
O1 C3 C2 118.25(17)
C4 C3 C2 122.00(17)
C25 C4 C3 117.64(17)
C25 C4 C5 120.64(17)
C3 C4 C5 121.72(17)
C4 C5 C6 111.99(15)
C4 C5 H5A 109.2
C6 C5 H5A 109.2
C4 C5 H5B 109.2
C6 C5 H5B 109.2
H5A C5 H5B 107.9
C26 C6 C7 117.62(17)
C26 C6 C5 120.52(17)
C7 C6 C5 121.86(17)
O2 C7 C6 119.22(17)
O2 C7 C8 118.43(17)
C6 C7 C8 122.30(18)
C7 C8 C9 117.49(18)
C7 C8 C31 121.34(18)
C9 C8 C31 121.17(18)
O3 C9 C10 119.68(18)
O3 C9 C8 118.17(18)
C10 C9 C8 122.11(18)
C26 C10 C9 117.71(18)
C26 C10 C11 120.00(17)
C9 C10 C11 122.28(17)
C12 C11 C10 112.58(15)
C12 C11 H11A 109.1
C10 C11 H11A 109.1
C12 C11 H11B 109.1
C10 C11 H11B 109.1
H11A C11 H11B 107.8
C27 C12 C13 117.69(17)
C27 C12 C11 120.88(17)
C13 C12 C11 121.41(17)
O4 C13 C14 118.43(17)
O4 C13 C12 119.42(17)
C14 C13 C12 122.02(18)
C15 C14 C13 117.78(18)
C15 C14 C32 120.90(18)
C13 C14 C32 121.31(18)
O5 C15 C16 119.60(17)
O5 C15 C14 117.85(17)
C16 C15 C14 122.33(18)
C27 C16 C15 117.57(17)
C27 C16 C17 120.76(17)
C15 C16 C17 121.66(17)
C16 C17 C18 112.43(15)
C16 C17 H17A 109.1
C18 C17 H17A 109.1
C16 C17 H17B 109.1
C18 C17 H17B 109.1
H17A C17 H17B 107.9
C28 C18 C19 117.80(17)
C28 C18 C17 120.30(17)
C19 C18 C17 121.88(17)
O6 C19 C18 120.14(17)
O6 C19 C20 117.88(18)
C18 C19 C20 121.92(18)
C21 C20 C19 117.72(18)
C21 C20 C29 121.07(18)
C19 C20 C29 121.20(18)
O7 C21 C20 118.60(17)
O7 C21 C22 119.09(17)
C20 C21 C22 122.19(18)
C28 C22 C21 117.66(17)
C28 C22 C23 121.09(17)
C21 C22 C23 121.22(17)
C24 C23 C22 111.44(15)
C24 C23 H23A 109.3
C22 C23 H23A 109.3
C24 C23 H23B 109.3
C22 C23 H23B 109.3
H23A C23 H23B 108.0
C25 C24 C1 117.68(17)
C25 C24 C23 120.20(17)
C1 C24 C23 122.11(17)
C4 C25 C24 122.83(17)
C4 C25 H25 118.6
C24 C25 H25 118.6
C6 C26 C10 122.75(18)
C6 C26 H26 118.6
C10 C26 H26 118.6
C16 C27 C12 122.58(18)
C16 C27 H27 118.7
C12 C27 H27 118.7
C22 C28 C18 122.65(18)
C22 C28 H28 118.7
C18 C28 H28 118.7
C20 C29 H29A 109.5
C20 C29 H29B 109.5
H29A C29 H29B 109.5
C20 C29 H29C 109.5
H29A C29 H29C 109.5
H29B C29 H29C 109.5
C2 C30 H30A 109.5
C2 C30 H30B 109.5
H30A C30 H30B 109.5
C2 C30 H30C 109.5
H30A C30 H30C 109.5
H30B C30 H30C 109.5
C8 C31 H31A 109.5
C8 C31 H31B 109.5
H31A C31 H31B 109.5
C8 C31 H31C 109.5
H31A C31 H31C 109.5
H31B C31 H31C 109.5
C14 C32 H32A 109.5
C14 C32 H32B 109.5
H32A C32 H32B 109.5
C14 C32 H32C 109.5
H32A C32 H32C 109.5
H32B C32 H32C 109.5
Si3 C33 H33A 109.5
Si3 C33 H33B 109.5
H33A C33 H33B 109.5
Si3 C33 H33C 109.5
H33A C33 H33C 109.5
H33B C33 H33C 109.5
Si3 C34 H34A 109.5
Si3 C34 H34B 109.5
H34A C34 H34B 109.5
Si3 C34 H34C 109.5
H34A C34 H34C 109.5
H34B C34 H34C 109.5
Si4 C35 H35A 109.5
Si4 C35 H35B 109.5
H35A C35 H35B 109.5
Si4 C35 H35C 109.5
H35A C35 H35C 109.5
H35B C35 H35C 109.5
Si4 C36 H36A 109.5
Si4 C36 H36B 109.5
H36A C36 H36B 109.5
Si4 C36 H36C 109.5
H36A C36 H36C 109.5
H36B C36 H36C 109.5
Si1 C37 H37A 109.5
Si1 C37 H37B 109.5
H37A C37 H37B 109.5
Si1 C37 H37C 109.5
H37A C37 H37C 109.5
H37B C37 H37C 109.5
Si1 C38 H38A 109.5
Si1 C38 H38B 109.5
H38A C38 H38B 109.5
Si1 C38 H38C 109.5
H38A C38 H38C 109.5
H38B C38 H38C 109.5
Si2 C39 H39A 109.5
Si2 C39 H39B 109.5
H39A C39 H39B 109.5
Si2 C39 H39C 109.5
H39A C39 H39C 109.5
H39B C39 H39C 109.5
Si2 C40 H40A 109.5
Si2 C40 H40B 109.5
H40A C40 H40B 109.5
Si2 C40 H40C 109.5
H40A C40 H40C 109.5
H40B C40 H40C 109.5

loop_
_geom_bond_atom_site_label_1
_geom_bond_atom_site_label_2
_geom_bond_distance
S1G C1G 1.797(3)
S1G H1G 1.2000
Si1 O1 1.6386(15)
Si1 O2 1.6493(16)
Si1 C37 1.817(3)
Si1 C38 1.849(3)
Si2 O4 1.6500(16)
Si2 O3 1.6524(16)
Si2 C40 1.845(2)
Si2 C39 1.851(2)
Si3 O5 1.6500(15)
Si3 O6 1.6525(16)
Si3 C33 1.842(3)
Si3 C34 1.843(2)
Si4 O7 1.6427(15)
Si4 O8 1.6436(15)
Si4 C35 1.836(3)
Si4 C36 1.843(2)
O1 C3 1.380(2)
O2 C7 1.389(2)
O3 C9 1.384(2)
O4 C13 1.385(2)
O5 C15 1.387(2)
O6 C19 1.389(2)
O7 C21 1.384(2)
O8 C1 1.377(2)
C1 C24 1.395(3)
C1 C2 1.403(3)
C1G H1G1 0.9800
C1G H1G2 0.9800
C1G H1G3 0.9800
C2 C3 1.399(3)
C2 C30 1.507(3)
C3 C4 1.398(3)
C4 C25 1.391(3)
C4 C5 1.513(3)
C5 C6 1.513(3)
C5 H5A 0.9900
C5 H5B 0.9900
C6 C26 1.392(3)
C6 C7 1.397(3)
C7 C8 1.400(3)
C8 C9 1.404(3)
C8 C31 1.506(3)
C9 C10 1.397(3)
C10 C26 1.392(3)
C10 C11 1.517(3)
C11 C12 1.516(3)
C11 H11A 0.9900
C11 H11B 0.9900
C12 C27 1.397(3)
C12 C13 1.399(3)
C13 C14 1.398(3)
C14 C15 1.398(3)
C14 C32 1.507(3)
C15 C16 1.397(3)
C16 C27 1.392(3)
C16 C17 1.517(3)
C17 C18 1.517(3)
C17 H17A 0.9900
C17 H17B 0.9900
C18 C28 1.393(3)
C18 C19 1.398(3)
C19 C20 1.403(3)
C20 C21 1.398(3)
C20 C29 1.502(3)
C21 C22 1.399(3)
C22 C28 1.391(3)
C22 C23 1.517(3)
C23 C24 1.515(2)
C23 H23A 0.9900
C23 H23B 0.9900
C24 C25 1.395(3)
C25 H25 0.9500
C26 H26 0.9500
C27 H27 0.9500
C28 H28 0.9500
C29 H29A 0.9800
C29 H29B 0.9800
C29 H29C 0.9800
C30 H30A 0.9800
C30 H30B 0.9800
C30 H30C 0.9800
C31 H31A 0.9800
C31 H31B 0.9800
C31 H31C 0.9800
C32 H32A 0.9800
C32 H32B 0.9800
C32 H32C 0.9800
C33 H33A 0.9800
C33 H33B 0.9800
C33 H33C 0.9800
C34 H34A 0.9800
C34 H34B 0.9800
C34 H34C 0.9800
C35 H35A 0.9800
C35 H35B 0.9800
C35 H35C 0.9800
C36 H36A 0.9800
C36 H36B 0.9800
C36 H36C 0.9800
C37 H37A 0.9800
C37 H37B 0.9800
C37 H37C 0.9800
C38 H38A 0.9800
C38 H38B 0.9800
C38 H38C 0.9800
C39 H39A 0.9800
C39 H39B 0.9800
C39 H39C 0.9800
C40 H40A 0.9800
C40 H40B 0.9800
C40 H40C 0.9800
